data_7023862
loop_
_publ_author_name
'Maia, Pedro I da S'
'Nguyen, Hung Huy'
'Hagenbach, Adelheid'
'Bergemann, Silke'
'Gust, Ronald'
'Deflon, Victor M.'
'Abram, Ulrich'

_publ_section_title
;
 Rhenium mixed-ligand complexes with S,N,S-tridentate
 thiosemicarbazone/thiosemicarbazide ligands.
;
_journal_issue 14
_journal_name_full 'Dalton transactions (Cambridge, England : 2003)'
_journal_page_first 5111
_journal_page_last 5121
_journal_paper_doi 10.1039/c3dt32950j
_journal_volume 42
_journal_year 2013
_chemical_formula_moiety 'C21 H28 N7 O Re S4'
_chemical_formula_sum 'C21 H28 N7 O Re S4'
_chemical_formula_weight 708.94
_chemical_name_common '[ReO(HAztsc)(SCN)2]'
_chemical_name_systematic
'(N-(N'',N''-diethylaminothiocarbonyl)-N'(N''', N'''-hexamethylene-carbothioamide)benzamidineto)(diisothiocyanate)oxorhenium(V)'
_space_group_IT_number 14
_symmetry_cell_setting monoclinic
_symmetry_space_group_name_Hall '-P 2yn'
_symmetry_space_group_name_H-M 'P 1 21/n 1'
_atom_sites_solution_hydrogens geom
_atom_sites_solution_primary direct
_atom_sites_solution_secondary difmap
_audit_creation_method SHELXL-97
_cell_angle_alpha 90.00
_cell_angle_beta 93.9810(10)
_cell_angle_gamma 90.00
_cell_formula_units_Z 4
_cell_length_a 14.2273(15)
_cell_length_b 12.9103(9)
_cell_length_c 14.6062(18)
_cell_measurement_reflns_used 5317
_cell_measurement_temperature 200(2)
_cell_measurement_theta_max 27.57
_cell_measurement_theta_min 2.49
_cell_volume 2676.4(5)
_computing_cell_refinement 'STOE X-AREA'
_computing_data_collection 'STOE X-AREA'
_computing_data_reduction 'STOE X-RED'
_computing_molecular_graphics 'Ortep-3 for Windows (Farrugia, 1997)'
_computing_publication_material 'WinGX publication routines (Farrugia, 1999)'
_computing_structure_refinement 'SHELXL-97 (Sheldrick, 1997)'
_computing_structure_solution 'SHELXS-97 (Sheldrick, 1997)'
_diffrn_ambient_temperature 200(2)
_diffrn_detector_area_resol_mean 6.67
_diffrn_measured_fraction_theta_full 0.987
_diffrn_measured_fraction_theta_max 0.987
_diffrn_measurement_device_type 'STOE IPDS 2T'
_diffrn_measurement_method 'rotation method'
_diffrn_radiation_monochromator graphite
_diffrn_radiation_source 'fine-focus sealed tube'
_diffrn_radiation_type MoK\a
_diffrn_radiation_wavelength 0.71073
_diffrn_reflns_av_R_equivalents 0.1507
_diffrn_reflns_av_sigmaI/netI 0.2828
_diffrn_reflns_limit_h_max 19
_diffrn_reflns_limit_h_min -19
_diffrn_reflns_limit_k_max 15
_diffrn_reflns_limit_k_min -17
_diffrn_reflns_limit_l_max 20
_diffrn_reflns_limit_l_min -16
_diffrn_reflns_number 17994
_diffrn_reflns_theta_full 29.22
_diffrn_reflns_theta_max 29.22
_diffrn_reflns_theta_min 1.93
_exptl_absorpt_coefficient_mu 4.881
_exptl_absorpt_correction_T_max 0.8647
_exptl_absorpt_correction_T_min 0.6603
_exptl_absorpt_correction_type integration
_exptl_absorpt_process_details X-AREA
_exptl_crystal_colour red
_exptl_crystal_density_diffrn 1.759
_exptl_crystal_density_method 'not measured'
_exptl_crystal_description prism
_exptl_crystal_F_000 1400
_exptl_crystal_size_max 0.177
_exptl_crystal_size_mid 0.145
_exptl_crystal_size_min 0.107
_refine_diff_density_max 1.631
_refine_diff_density_min -3.255
_refine_diff_density_rms 0.458
_refine_ls_extinction_method none
_refine_ls_goodness_of_fit_ref 0.792
_refine_ls_hydrogen_treatment constr
_refine_ls_matrix_type full
_refine_ls_number_parameters 309
_refine_ls_number_reflns 7171
_refine_ls_number_restraints 0
_refine_ls_restrained_S_all 0.792
_refine_ls_R_factor_all 0.1677
_refine_ls_R_factor_gt 0.0526
_refine_ls_shift/su_max 0.000
_refine_ls_shift/su_mean 0.000
_refine_ls_structure_factor_coef Fsqd
_refine_ls_weighting_details 'calc w=1/[\s^2^(Fo^2^)+(0.0920P)^2^+0.0000P] where P=(Fo^2^+2Fc^2^)/3'
_refine_ls_weighting_scheme calc
_refine_ls_wR_factor_gt 0.1127
_refine_ls_wR_factor_ref 0.1984
_reflns_number_gt 2869
_reflns_number_total 7171
_reflns_threshold_expression >2sigma(I)
_cod_data_source_file c3dt32950j.txt
_cod_data_source_block sml1f
_cod_original_sg_symbol_H-M 'P 21/n'
_cod_database_code 7023862

loop_
_symmetry_equiv_pos_as_xyz
'x, y, z'
'-x+1/2, y+1/2, -z+1/2'
'-x, -y, -z'
'x-1/2, -y-1/2, z-1/2'

loop_
_atom_site_label
_atom_site_type_symbol
_atom_site_fract_x
_atom_site_fract_y
_atom_site_fract_z
_atom_site_U_iso_or_equiv
_atom_site_adp_type
_atom_site_occupancy
_atom_site_symmetry_multiplicity
_atom_site_calc_flag
_atom_site_refinement_flags
Re1 Re 0.83436(4) 0.33713(5) 0.04277(4) 0.02469(16) Uani 1 1 d .
S4 S 0.6679(2) 0.3174(3) 0.0370(3) 0.0320(10) Uani 1 1 d .
S5 S 0.9900(2) 0.4017(3) 0.0680(3) 0.0339(9) Uani 1 1 d .
S6 S 0.8126(3) 0.4743(4) -0.2661(3) 0.0403(10) Uani 1 1 d .
S7 S 0.6915(3) 0.6779(4) 0.0968(3) 0.0508(13) Uani 1 1 d .
O1 O 0.8636(7) 0.2179(9) 0.0091(9) 0.040(3) Uani 1 1 d .
N1 N 0.9663(7) 0.3659(9) 0.2463(9) 0.029(3) Uani 1 1 d .
N2 N 0.8201(7) 0.3131(9) 0.1762(8) 0.025(3) Uani 1 1 d .
N3 N 0.7332(8) 0.2782(10) 0.2068(9) 0.030(3) Uani 1 1 d .
H3 H 0.7280 0.2637 0.2637 0.036 Uiso 1 1 calc R
N4 N 0.5791(7) 0.2245(11) 0.1707(10) 0.033(3) Uani 1 1 d .
N5 N 1.0945(7) 0.2846(11) 0.1870(9) 0.030(3) Uani 1 1 d .
N6 N 0.8290(9) 0.3953(11) -0.0916(8) 0.033(3) Uani 1 1 d .
N7 N 0.7940(8) 0.4995(10) 0.0664(10) 0.032(3) Uani 1 1 d .
C1 C 1.0185(8) 0.3417(13) 0.1723(10) 0.026(3) Uani 1 1 d .
C2 C 0.8746(9) 0.3633(11) 0.2494(11) 0.030(3) Uani 1 1 d .
C3 C 0.6581(10) 0.2682(12) 0.1446(10) 0.030(3) Uani 1 1 d .
C6 C 0.8202(9) 0.4303(12) -0.1630(13) 0.034(4) Uani 1 1 d .
C7 C 0.7488(9) 0.5734(13) 0.0781(12) 0.033(4) Uani 1 1 d .
C24 C 0.7705(11) 0.5352(12) 0.4696(12) 0.036(4) Uani 1 1 d .
H24 H 0.7480 0.5727 0.5178 0.043 Uiso 1 1 calc R
C21 C 0.8348(9) 0.4192(11) 0.3232(9) 0.021(3) Uani 1 1 d .
C22 C 0.8880(11) 0.4256(13) 0.4109(11) 0.034(4) Uani 1 1 d .
H22 H 0.9445 0.3896 0.4203 0.040 Uiso 1 1 calc R
C23 C 0.8560(12) 0.4835(14) 0.4792(12) 0.041(4) Uani 1 1 d .
H23 H 0.8925 0.4888 0.5344 0.049 Uiso 1 1 calc R
C25 C 0.7188(11) 0.5288(12) 0.3833(12) 0.034(4) Uani 1 1 d .
H25 H 0.6626 0.5653 0.3746 0.041 Uiso 1 1 calc R
C26 C 0.7478(9) 0.4721(12) 0.3137(10) 0.027(3) Uani 1 1 d .
H26 H 0.7105 0.4676 0.2590 0.032 Uiso 1 1 calc R
C41 C 0.5715(10) 0.1817(12) 0.2620(12) 0.035(4) Uani 1 1 d .
H41A H 0.6290 0.1442 0.2796 0.043 Uiso 1 1 calc R
H41B H 0.5202 0.1320 0.2592 0.043 Uiso 1 1 calc R
C42 C 0.5544(11) 0.2615(16) 0.3379(14) 0.051(5) Uani 1 1 d .
H42A H 0.5234 0.2269 0.3865 0.061 Uiso 1 1 calc R
H42B H 0.6149 0.2862 0.3638 0.061 Uiso 1 1 calc R
C43 C 0.4945(13) 0.3553(16) 0.3052(19) 0.073(8) Uani 1 1 d .
H43A H 0.5353 0.4046 0.2772 0.088 Uiso 1 1 calc R
H43B H 0.4710 0.3886 0.3586 0.088 Uiso 1 1 calc R
C44 C 0.4102(11) 0.3324(19) 0.2364(12) 0.049(4) Uani 1 1 d .
H44A H 0.3816 0.2676 0.2535 0.059 Uiso 1 1 calc R
H44B H 0.3635 0.3865 0.2413 0.059 Uiso 1 1 calc R
C45 C 0.4339(11) 0.3252(19) 0.1403(12) 0.052(5) Uani 1 1 d .
H45A H 0.4682 0.3876 0.1268 0.062 Uiso 1 1 calc R
H45B H 0.3750 0.3272 0.1026 0.062 Uiso 1 1 calc R
C46 C 0.4914(11) 0.2320(16) 0.1069(13) 0.052(5) Uani 1 1 d .
H46A H 0.4549 0.1687 0.1090 0.062 Uiso 1 1 calc R
H46B H 0.5078 0.2432 0.0443 0.062 Uiso 1 1 calc R
C51 C 1.1574(10) 0.2592(16) 0.1210(13) 0.048(5) Uani 1 1 d .
H51A H 1.2199 0.2516 0.1512 0.058 Uiso 1 1 calc R
H51B H 1.1595 0.3162 0.0779 0.058 Uiso 1 1 calc R
C52 C 1.1321(15) 0.159(2) 0.0673(15) 0.073(6) Uani 1 1 d .
H52A H 1.1247 0.1035 0.1097 0.109 Uiso 1 1 calc R
H52B H 1.1817 0.1428 0.0284 0.109 Uiso 1 1 calc R
H52C H 1.0743 0.1693 0.0305 0.109 Uiso 1 1 calc R
C53 C 1.1143(11) 0.2371(15) 0.2798(14) 0.047(5) Uani 1 1 d .
H53A H 1.1015 0.2881 0.3261 0.056 Uiso 1 1 calc R
H53B H 1.1807 0.2199 0.2876 0.056 Uiso 1 1 calc R
C54 C 1.0574(13) 0.1405(15) 0.2964(16) 0.057(5) Uani 1 1 d .
H54A H 0.9925 0.1590 0.3012 0.085 Uiso 1 1 calc R
H54B H 1.0814 0.1080 0.3524 0.085 Uiso 1 1 calc R
H54C H 1.0622 0.0933 0.2462 0.085 Uiso 1 1 calc R

loop_
_atom_site_aniso_label
_atom_site_aniso_U_11
_atom_site_aniso_U_22
_atom_site_aniso_U_33
_atom_site_aniso_U_23
_atom_site_aniso_U_13
_atom_site_aniso_U_12
Re1 0.0265(2) 0.0243(3) 0.0237(3) 0.0005(4) 0.00453(16) -0.0030(3)
S4 0.0300(16) 0.041(3) 0.0249(18) 0.0003(17) 0.0018(13) -0.0049(16)
S5 0.0275(17) 0.037(2) 0.037(2) 0.0070(19) 0.0053(15) -0.0057(16)
S6 0.045(2) 0.048(3) 0.028(2) 0.006(2) 0.0006(17) -0.0028(19)
S7 0.053(2) 0.046(3) 0.051(3) -0.017(2) -0.011(2) 0.024(2)
O1 0.031(5) 0.027(6) 0.064(8) -0.019(6) 0.016(5) -0.001(4)
N1 0.016(5) 0.030(8) 0.043(8) 0.002(6) 0.008(5) 0.004(4)
N2 0.028(5) 0.026(7) 0.020(6) 0.003(5) 0.003(4) 0.004(5)
N3 0.027(6) 0.034(8) 0.030(7) -0.006(6) 0.005(5) -0.012(5)
N4 0.021(5) 0.038(8) 0.039(8) -0.005(7) 0.006(5) -0.010(5)
N5 0.023(6) 0.039(8) 0.029(7) -0.003(6) 0.003(5) 0.004(5)
N6 0.044(7) 0.043(8) 0.011(6) 0.010(6) 0.000(5) 0.003(6)
N7 0.031(6) 0.019(6) 0.045(8) -0.008(6) -0.003(6) 0.001(5)
C1 0.023(5) 0.022(7) 0.032(7) 0.006(8) -0.003(5) 0.001(6)
C2 0.026(6) 0.023(9) 0.040(9) 0.005(6) -0.001(6) -0.001(5)
C3 0.031(7) 0.033(9) 0.025(8) 0.010(7) 0.003(6) -0.004(6)
C6 0.024(7) 0.026(8) 0.051(11) -0.002(8) -0.006(7) -0.005(6)
C7 0.026(7) 0.032(9) 0.042(10) 0.005(8) 0.007(6) -0.001(6)
C24 0.044(9) 0.023(8) 0.043(10) -0.003(7) 0.013(7) 0.001(7)
C21 0.037(7) 0.022(7) 0.005(6) 0.006(5) 0.005(5) -0.001(6)
C22 0.038(8) 0.032(9) 0.030(9) 0.005(7) -0.006(7) -0.008(7)
C23 0.054(10) 0.032(10) 0.036(10) 0.017(8) -0.005(8) 0.000(8)
C25 0.042(8) 0.015(7) 0.046(10) -0.007(7) 0.009(7) 0.005(6)
C26 0.031(7) 0.026(8) 0.024(7) 0.004(6) 0.004(6) 0.005(6)
C41 0.029(7) 0.029(10) 0.049(10) 0.004(8) 0.005(6) -0.017(6)
C42 0.039(9) 0.061(13) 0.052(12) 0.031(11) -0.005(8) -0.014(8)
C43 0.044(10) 0.047(14) 0.12(2) 0.004(14) -0.034(11) 0.004(9)
C44 0.044(8) 0.063(12) 0.042(10) -0.003(12) 0.007(7) -0.004(10)
C45 0.038(8) 0.081(15) 0.036(9) 0.005(11) -0.002(7) -0.003(10)
C46 0.039(9) 0.076(15) 0.040(11) -0.003(10) -0.002(8) -0.034(9)
C51 0.029(8) 0.071(14) 0.046(11) 0.003(10) 0.009(7) 0.021(8)
C52 0.087(14) 0.076(16) 0.054(13) -0.017(15) 0.004(11) 0.030(14)
C53 0.035(8) 0.047(12) 0.057(13) 0.012(10) -0.002(8) 0.003(8)
C54 0.057(11) 0.046(14) 0.069(14) 0.009(11) 0.010(10) -0.001(9)

loop_
_atom_type_symbol
_atom_type_description
_atom_type_scat_dispersion_real
_atom_type_scat_dispersion_imag
_atom_type_scat_source
C C 0.0033 0.0016 'International Tables Vol C Tables 4.2.6.8 and 6.1.1.4'
H H 0.0000 0.0000 'International Tables Vol C Tables 4.2.6.8 and 6.1.1.4'
N N 0.0061 0.0033 'International Tables Vol C Tables 4.2.6.8 and 6.1.1.4'
O O 0.0106 0.0060 'International Tables Vol C Tables 4.2.6.8 and 6.1.1.4'
Re Re -1.0185 7.2310 'International Tables Vol C Tables 4.2.6.8 and 6.1.1.4'
S S 0.1246 0.1234 'International Tables Vol C Tables 4.2.6.8 and 6.1.1.4'

loop_
_geom_angle_atom_site_label_1
_geom_angle_atom_site_label_2
_geom_angle_atom_site_label_3
_geom_angle
O1 Re1 N2 100.8(6)
O1 Re1 N6 92.7(6)
N2 Re1 N6 165.6(5)
O1 Re1 N7 172.0(6)
N2 Re1 N7 87.1(5)
N6 Re1 N7 79.2(5)
O1 Re1 S5 96.9(3)
N2 Re1 S5 93.5(3)
N6 Re1 S5 89.6(4)
N7 Re1 S5 83.8(3)
O1 Re1 S4 99.1(3)
N2 Re1 S4 81.3(3)
N6 Re1 S4 91.9(4)
N7 Re1 S4 80.7(3)
S5 Re1 S4 163.83(14)
C3 S4 Re1 98.7(5)
C1 S5 Re1 98.0(4)
C2 N1 C1 127.6(13)
N3 N2 C2 110.3(12)
N3 N2 Re1 120.5(8)
C2 N2 Re1 124.9(9)
C3 N3 N2 118.8(13)
C3 N3 H3 120.6
N2 N3 H3 120.6
C3 N4 C41 122.7(12)
C3 N4 C46 118.2(14)
C41 N4 C46 118.7(12)
C1 N5 C51 125.2(14)
C1 N5 C53 118.6(13)
C51 N5 C53 116.1(13)
C6 N6 Re1 175.0(13)
C7 N7 Re1 161.6(11)
N5 C1 N1 118.5(12)
N5 C1 S5 122.3(11)
N1 C1 S5 118.6(10)
N1 C2 N2 118.3(14)
N1 C2 C21 117.1(13)
N2 C2 C21 124.3(11)
N4 C3 N3 119.1(14)
N4 C3 S4 122.9(11)
N3 C3 S4 117.9(11)
N6 C6 S6 176.2(16)
N7 C7 S7 176.9(14)
C23 C24 C25 117.3(16)
C23 C24 H24 121.3
C25 C24 H24 121.3
C26 C21 C22 117.5(13)
C26 C21 C2 123.7(12)
C22 C21 C2 118.8(13)
C23 C22 C21 120.2(14)
C23 C22 H22 119.9
C21 C22 H22 119.9
C22 C23 C24 122.0(16)
C22 C23 H23 119.0
C24 C23 H23 119.0
C26 C25 C24 122.6(14)
C26 C25 H25 118.7
C24 C25 H25 118.7
C25 C26 C21 120.2(13)
C25 C26 H26 119.9
C21 C26 H26 119.9
N4 C41 C42 115.5(13)
N4 C41 H41A 108.4
C42 C41 H41A 108.4
N4 C41 H41B 108.4
C42 C41 H41B 108.4
H41A C41 H41B 107.5
C43 C42 C41 114.5(16)
C43 C42 H42A 108.6
C41 C42 H42A 108.6
C43 C42 H42B 108.6
C41 C42 H42B 108.6
H42A C42 H42B 107.6
C42 C43 C44 116.2(18)
C42 C43 H43A 108.2
C44 C43 H43A 108.2
C42 C43 H43B 108.2
C44 C43 H43B 108.2
H43A C43 H43B 107.4
C45 C44 C43 114.5(16)
C45 C44 H44A 108.6
C43 C44 H44A 108.6
C45 C44 H44B 108.6
C43 C44 H44B 108.6
H44A C44 H44B 107.6
C44 C45 C46 120.7(18)
C44 C45 H45A 107.2
C46 C45 H45A 107.2
C44 C45 H45B 107.2
C46 C45 H45B 107.2
H45A C45 H45B 106.8
N4 C46 C45 106.7(14)
N4 C46 H46A 110.4
C45 C46 H46A 110.4
N4 C46 H46B 110.4
C45 C46 H46B 110.4
H46A C46 H46B 108.6
N5 C51 C52 114.2(16)
N5 C51 H51A 108.7
C52 C51 H51A 108.7
N5 C51 H51B 108.7
C52 C51 H51B 108.7
H51A C51 H51B 107.6
C51 C52 H52A 109.5
C51 C52 H52B 109.5
H52A C52 H52B 109.5
C51 C52 H52C 109.5
H52A C52 H52C 109.5
H52B C52 H52C 109.5
N5 C53 C54 114.4(16)
N5 C53 H53A 108.7
C54 C53 H53A 108.7
N5 C53 H53B 108.7
C54 C53 H53B 108.7
H53A C53 H53B 107.6
C53 C54 H54A 109.5
C53 C54 H54B 109.5
H54A C54 H54B 109.5
C53 C54 H54C 109.5
H54A C54 H54C 109.5
H54B C54 H54C 109.5

loop_
_geom_bond_atom_site_label_1
_geom_bond_atom_site_label_2
_geom_bond_distance
Re1 O1 1.677(11)
Re1 N2 1.997(12)
Re1 N6 2.098(12)
Re1 N7 2.207(13)
Re1 S5 2.370(4)
Re1 S4 2.377(3)
S4 C3 1.710(15)
S5 C1 1.732(14)
S6 C6 1.606(18)
S7 C7 1.610(17)
N1 C2 1.310(16)
N1 C1 1.388(18)
N2 N3 1.417(16)
N2 C2 1.432(18)
N3 C3 1.359(18)
N3 H3 0.8600
N4 C3 1.336(18)
N4 C41 1.46(2)
N4 C46 1.51(2)
N5 C1 1.314(17)
N5 C51 1.40(2)
N5 C53 1.50(2)
N6 C6 1.14(2)
N7 C7 1.170(19)
C2 C21 1.44(2)
C24 C23 1.39(2)
C24 C25 1.42(2)
C24 H24 0.9300
C21 C26 1.412(18)
C21 C22 1.445(19)
C22 C23 1.35(2)
C22 H22 0.9300
C23 H23 0.9300
C25 C26 1.34(2)
C25 H25 0.9300
C26 H26 0.9300
C41 C42 1.54(3)
C41 H41A 0.9700
C41 H41B 0.9700
C42 C43 1.54(3)
C42 H42A 0.9700
C42 H42B 0.9700
C43 C44 1.54(2)
C43 H43A 0.9700
C43 H43B 0.9700
C44 C45 1.47(2)
C44 H44A 0.9700
C44 H44B 0.9700
C45 C46 1.55(3)
C45 H45A 0.9700
C45 H45B 0.9700
C46 H46A 0.9700
C46 H46B 0.9700
C51 C52 1.54(3)
C51 H51A 0.9700
C51 H51B 0.9700
C52 H52A 0.9600
C52 H52B 0.9600
C52 H52C 0.9600
C53 C54 1.52(3)
C53 H53A 0.9700
C53 H53B 0.9700
C54 H54A 0.9600
C54 H54B 0.9600
C54 H54C 0.9600

loop_
_geom_hbond_atom_site_label_D
_geom_hbond_atom_site_label_H
_geom_hbond_atom_site_label_A
_geom_hbond_distance_DH
_geom_hbond_distance_HA
_geom_hbond_distance_DA
_geom_hbond_angle_DHA
_geom_hbond_site_symmetry_A
N3 H3 S7 0.86 2.52 3.261(14) 144.3 2_645
